data_7115475
loop_
_publ_author_name
'Adi E. Nako'
'Sarah J. Gates'
'Nicole Schadel'
'Andrew J. P. White'
'Mark R. Crimmin'

_publ_section_title
;
 Yttrium-catalysed dehydrocoupling of alanes with amines
;
_journal_name_full Chem.Commun.
_journal_page_first 9536
_journal_paper_doi 10.1039/C4cc04484C
_journal_volume 50
_journal_year 2014
_chemical_formula_moiety 'C29 H35 Al F N3'
_chemical_formula_sum 'C29 H35 Al F N3'
_chemical_formula_weight 471.58
_chemical_name_systematic
; 
 ? 
;
_space_group_IT_number 62
_symmetry_cell_setting orthorhombic
_symmetry_space_group_name_Hall '-P 2ac 2n'
_symmetry_space_group_name_H-M 'P n m a'
_atom_sites_solution_hydrogens geom
_atom_sites_solution_primary direct
_atom_sites_solution_secondary difmap
_audit_creation_method SHELXL-97
_cell_angle_alpha 90.00
_cell_angle_beta 90.00
_cell_angle_gamma 90.00
_cell_formula_units_Z 4
_cell_length_a 15.11825(9)
_cell_length_b 19.66971(14)
_cell_length_c 9.20725(6)
_cell_measurement_reflns_used 13318
_cell_measurement_temperature 173
_cell_measurement_theta_max 72.2859
_cell_measurement_theta_min 2.2443
_cell_volume 2737.97(3)
_computing_cell_refinement 'CrysAlis RED, Oxford Diffraction Ltd'
_computing_data_collection 'CrysAlis CCD, Oxford Diffraction Ltd'
_computing_data_reduction 'CrysAlis RED, Oxford Diffraction Ltd'
_computing_molecular_graphics 'Bruker SHELXTL'
_computing_publication_material 'Bruker SHELXTL'
_computing_structure_refinement 'SHELXL-97 (Sheldrick, 1997)'
_computing_structure_solution 'SHELXS-97 (Sheldrick, 1990)'
_diffrn_ambient_temperature 173
_diffrn_detector_area_resol_mean 8.2556
_diffrn_measured_fraction_theta_full 0.997
_diffrn_measured_fraction_theta_max 0.997
_diffrn_measurement_device_type 'OD Xcalibur PX Ultra'
_diffrn_measurement_method 'omega scans'
_diffrn_radiation_monochromator graphite
_diffrn_radiation_source 'Enhance Ultra (Cu) X-ray Source'
_diffrn_radiation_type CuK\a
_diffrn_radiation_wavelength 1.54184
_diffrn_reflns_av_R_equivalents 0.0222
_diffrn_reflns_av_sigmaI/netI 0.0133
_diffrn_reflns_limit_h_max 18
_diffrn_reflns_limit_h_min -18
_diffrn_reflns_limit_k_max 22
_diffrn_reflns_limit_k_min -24
_diffrn_reflns_limit_l_max 11
_diffrn_reflns_limit_l_min -10
_diffrn_reflns_number 21297
_diffrn_reflns_theta_full 72.44
_diffrn_reflns_theta_max 72.44
_diffrn_reflns_theta_min 4.50
_diffrn_standards_number 0
_exptl_absorpt_coefficient_mu 0.857
_exptl_absorpt_correction_T_max 0.952
_exptl_absorpt_correction_T_min 0.860
_exptl_absorpt_correction_type analytical
_exptl_absorpt_process_details
; 
CrysAlisPro, Agilent Technologies, 
Version 1.171.35.11 (release 16-05-2011 CrysAlis171 .NET) 
(compiled May 16 2011,17:55:39) 
Analytical numeric absorption correction using a multifaceted crystal 
model based on expressions derived by R.C. Clark & J.S. Reid. 
(Clark, R. C. & Reid, J. S. (1995). Acta Cryst. A51, 887-897) 
;
_exptl_crystal_colour Colourless
_exptl_crystal_density_diffrn 1.144
_exptl_crystal_density_method 'not measured'
_exptl_crystal_description blocks
_exptl_crystal_F_000 1008
_exptl_crystal_size_max 0.26
_exptl_crystal_size_mid 0.16
_exptl_crystal_size_min 0.06
_refine_diff_density_max 0.386
_refine_diff_density_min -0.363
_refine_diff_density_rms 0.037
_refine_ls_extinction_method none
_refine_ls_goodness_of_fit_ref 1.057
_refine_ls_hydrogen_treatment mixed
_refine_ls_matrix_type full
_refine_ls_number_parameters 179
_refine_ls_number_reflns 2788
_refine_ls_number_restraints 1
_refine_ls_restrained_S_all 1.057
_refine_ls_R_factor_all 0.0428
_refine_ls_R_factor_gt 0.0406
_refine_ls_shift/su_max 0.001
_refine_ls_shift/su_mean 0.000
_refine_ls_structure_factor_coef Fsqd
_refine_ls_weighting_details 'calc w=1/[\s^2^(Fo^2^)+(0.0716P)^2^+0.6130P] where P=(Fo^2^+2Fc^2^)/3'
_refine_ls_weighting_scheme calc
_refine_ls_wR_factor_gt 0.1204
_refine_ls_wR_factor_ref 0.1225
_reflns_number_gt 2591
_reflns_number_total 2788
_reflns_threshold_expression >2sigma(I)
_cod_data_source_file c4cc04484c2.cif
_cod_data_source_block 2a
_cod_original_cell_volume 2737.98(3)
_cod_original_sg_symbol_H-M Pnma
_cod_database_code 7115475

loop_
_symmetry_equiv_pos_as_xyz
'x, y, z'
'-x+1/2, -y, z+1/2'
'-x, y+1/2, -z'
'x+1/2, -y+1/2, -z+1/2'
'-x, -y, -z'
'x-1/2, y, -z-1/2'
'x, -y-1/2, z'
'-x-1/2, y-1/2, z-1/2'

loop_
_atom_site_label
_atom_site_type_symbol
_atom_site_fract_x
_atom_site_fract_y
_atom_site_fract_z
_atom_site_U_iso_or_equiv
_atom_site_adp_type
_atom_site_occupancy
_atom_site_symmetry_multiplicity
_atom_site_calc_flag
_atom_site_refinement_flags
Al Al 0.35020(3) 0.2500 0.65008(6) 0.03531(17) Uani 1 2 d S
H H 0.4290(16) 0.2500 0.756(3) 0.045(6) Uiso 1 2 d S
C1 C 0.18230(8) 0.31384(7) 0.69741(13) 0.0407(3) Uani 1 1 d .
N1 N 0.26991(7) 0.32167(6) 0.68588(11) 0.0384(3) Uani 1 1 d .
C2 C 0.14179(11) 0.2500 0.69669(19) 0.0410(4) Uani 1 2 d S
H2A H 0.0790 0.2500 0.6956 0.049 Uiso 1 2 calc SR
C3 C 0.12426(10) 0.37550(9) 0.71438(19) 0.0585(4) Uani 1 1 d .
H3A H 0.1392 0.3989 0.8051 0.088 Uiso 1 1 calc R
H3B H 0.0621 0.3614 0.7169 0.088 Uiso 1 1 calc R
H3C H 0.1337 0.4063 0.6322 0.088 Uiso 1 1 calc R
C4 C 0.31060(9) 0.38767(7) 0.69961(15) 0.0430(3) Uani 1 1 d .
C5 C 0.32570(10) 0.42792(8) 0.57617(18) 0.0519(4) Uani 1 1 d .
C6 C 0.37481(12) 0.48725(8) 0.5942(2) 0.0639(4) Uani 1 1 d .
H6A H 0.3855 0.5150 0.5116 0.077 Uiso 1 1 calc R
C7 C 0.40887(12) 0.50760(8) 0.7272(2) 0.0635(4) Uani 1 1 d .
C8 C 0.39089(12) 0.46748(8) 0.8470(2) 0.0584(4) Uani 1 1 d .
H8A H 0.4126 0.4811 0.9393 0.070 Uiso 1 1 calc R
C9 C 0.34203(10) 0.40783(8) 0.83637(17) 0.0479(3) Uani 1 1 d .
C10 C 0.29117(13) 0.40830(10) 0.42879(18) 0.0649(5) Uani 1 1 d .
H10A H 0.2839 0.4492 0.3692 0.097 Uiso 1 1 calc R
H10B H 0.2339 0.3855 0.4395 0.097 Uiso 1 1 calc R
H10C H 0.3332 0.3774 0.3817 0.097 Uiso 1 1 calc R
C11 C 0.46422(18) 0.57130(10) 0.7411(4) 0.0938(7) Uani 1 1 d .
H11A H 0.4406 0.5997 0.8194 0.141 Uiso 1 1 calc R
H11B H 0.4624 0.5966 0.6494 0.141 Uiso 1 1 calc R
H11C H 0.5255 0.5588 0.7633 0.141 Uiso 1 1 calc R
C12 C 0.32290(13) 0.36607(9) 0.96986(17) 0.0603(4) Uani 1 1 d .
H12A H 0.3536 0.3859 1.0535 0.090 Uiso 1 1 calc R
H12B H 0.3436 0.3194 0.9547 0.090 Uiso 1 1 calc R
H12C H 0.2590 0.3657 0.9882 0.090 Uiso 1 1 calc R
N13 N 0.38231(10) 0.2500 0.46034(17) 0.0443(4) Uani 1 2 d SD
H13 H 0.3348(12) 0.2500 0.401(3) 0.073(8) Uiso 1 2 d SD
C14 C 0.46151(11) 0.2500 0.38561(19) 0.0354(4) Uani 1 2 d S
C15 C 0.46347(13) 0.2500 0.2339(2) 0.0422(4) Uani 1 2 d S
H15A H 0.4092 0.2500 0.1819 0.051 Uiso 1 2 calc SR
C16 C 0.54198(16) 0.2500 0.1575(2) 0.0521(5) Uani 1 2 d S
H16A H 0.5421 0.2500 0.0544 0.063 Uiso 1 2 calc SR
C17 C 0.61914(15) 0.2500 0.2335(3) 0.0552(5) Uani 1 2 d S
F17 F 0.69768(11) 0.2500 0.1591(2) 0.0911(6) Uani 1 2 d S
C18 C 0.62161(13) 0.2500 0.3829(3) 0.0560(5) Uani 1 2 d S
H18A H 0.6765 0.2500 0.4331 0.067 Uiso 1 2 calc SR
C19 C 0.54237(12) 0.2500 0.4584(2) 0.0452(4) Uani 1 2 d S
H19A H 0.5431 0.2500 0.5615 0.054 Uiso 1 2 calc SR

loop_
_atom_site_aniso_label
_atom_site_aniso_U_11
_atom_site_aniso_U_22
_atom_site_aniso_U_33
_atom_site_aniso_U_23
_atom_site_aniso_U_13
_atom_site_aniso_U_12
Al 0.0250(3) 0.0454(3) 0.0355(3) 0.000 0.00164(18) 0.000
C1 0.0307(6) 0.0598(8) 0.0315(6) 0.0016(5) 0.0019(5) 0.0067(5)
N1 0.0304(5) 0.0469(6) 0.0381(5) 0.0016(4) 0.0017(4) 0.0020(4)
C2 0.0254(8) 0.0647(12) 0.0328(8) 0.000 0.0020(6) 0.000
C3 0.0419(8) 0.0691(10) 0.0644(10) 0.0010(8) 0.0051(7) 0.0165(7)
C4 0.0361(6) 0.0432(7) 0.0496(7) 0.0028(6) 0.0029(5) 0.0056(5)
C5 0.0471(8) 0.0514(8) 0.0573(8) 0.0121(7) 0.0037(6) 0.0078(6)
C6 0.0635(10) 0.0491(8) 0.0792(11) 0.0183(8) 0.0114(9) 0.0043(7)
C7 0.0594(9) 0.0413(8) 0.0898(13) 0.0002(8) 0.0080(9) 0.0009(7)
C8 0.0560(9) 0.0475(8) 0.0718(10) -0.0093(7) -0.0017(7) 0.0018(7)
C9 0.0464(8) 0.0437(7) 0.0536(8) -0.0017(6) 0.0012(6) 0.0045(6)
C10 0.0653(10) 0.0755(11) 0.0541(9) 0.0219(8) -0.0026(8) 0.0067(8)
C11 0.0969(16) 0.0517(10) 0.133(2) -0.0032(12) 0.0132(15) -0.0178(10)
C12 0.0749(11) 0.0607(9) 0.0452(8) -0.0039(7) -0.0036(7) -0.0058(8)
N13 0.0262(7) 0.0700(10) 0.0368(8) 0.000 -0.0009(6) 0.000
C14 0.0302(8) 0.0405(8) 0.0355(8) 0.000 0.0015(7) 0.000
C15 0.0423(10) 0.0485(10) 0.0358(9) 0.000 0.0001(7) 0.000
C16 0.0581(13) 0.0576(12) 0.0406(10) 0.000 0.0139(9) 0.000
C17 0.0437(11) 0.0606(12) 0.0611(13) 0.000 0.0254(10) 0.000
F17 0.0515(9) 0.1264(15) 0.0954(12) 0.000 0.0405(8) 0.000
C18 0.0282(9) 0.0711(14) 0.0687(14) 0.000 0.0000(9) 0.000
C19 0.0312(9) 0.0659(12) 0.0386(9) 0.000 -0.0003(7) 0.000

loop_
_atom_type_symbol
_atom_type_description
_atom_type_scat_dispersion_real
_atom_type_scat_dispersion_imag
_atom_type_scat_source
C C 0.0181 0.0091 'International Tables Vol C Tables 4.2.6.8 and 6.1.1.4'
H H 0.0000 0.0000 'International Tables Vol C Tables 4.2.6.8 and 6.1.1.4'
N N 0.0311 0.0180 'International Tables Vol C Tables 4.2.6.8 and 6.1.1.4'
F F 0.0727 0.0534 'International Tables Vol C Tables 4.2.6.8 and 6.1.1.4'
Al Al 0.2130 0.2455 'International Tables Vol C Tables 4.2.6.8 and 6.1.1.4'

loop_
_geom_angle_atom_site_label_1
_geom_angle_atom_site_label_2
_geom_angle_atom_site_label_3
_geom_angle
_geom_angle_site_symmetry_1
_geom_angle_site_symmetry_3
N13 Al N1 109.89(5) . 7_565
N13 Al N1 109.89(5) . .
N1 Al N1 96.52(7) 7_565 .
N1 C1 C2 122.49(12) . .
N1 C1 C3 119.52(13) . .
C2 C1 C3 117.99(12) . .
C1 N1 C4 121.27(11) . .
C1 N1 Al 124.34(10) . .
C4 N1 Al 114.39(8) . .
C1 C2 C1 128.00(16) . 7_565
C9 C4 C5 120.80(14) . .
C9 C4 N1 118.53(12) . .
C5 C4 N1 120.40(13) . .
C6 C5 C4 117.56(16) . .
C6 C5 C10 120.48(15) . .
C4 C5 C10 121.96(15) . .
C7 C6 C5 122.99(16) . .
C8 C7 C6 117.78(15) . .
C8 C7 C11 121.0(2) . .
C6 C7 C11 121.25(19) . .
C7 C8 C9 122.03(16) . .
C8 C9 C4 118.79(14) . .
C8 C9 C12 120.34(15) . .
C4 C9 C12 120.87(13) . .
C14 N13 Al 135.41(13) . .
N13 C14 C19 121.40(16) . .
N13 C14 C15 121.09(16) . .
C19 C14 C15 117.51(16) . .
C16 C15 C14 121.86(19) . .
C17 C16 C15 118.41(19) . .
C16 C17 F17 119.1(2) . .
C16 C17 C18 122.49(19) . .
F17 C17 C18 118.4(2) . .
C17 C18 C19 118.6(2) . .
C18 C19 C14 121.16(19) . .

loop_
_geom_bond_atom_site_label_1
_geom_bond_atom_site_label_2
_geom_bond_distance
_geom_bond_site_symmetry_2
Al N13 1.8132(16) .
Al N1 1.8893(11) 7_565
Al N1 1.8893(11) .
C1 N1 1.3377(16) .
C1 C2 1.3971(16) .
C1 C3 1.505(2) .
N1 C4 1.4420(18) .
C2 C1 1.3971(16) 7_565
C4 C9 1.403(2) .
C4 C5 1.404(2) .
C5 C6 1.393(2) .
C5 C10 1.504(2) .
C6 C7 1.388(3) .
C7 C8 1.383(3) .
C7 C11 1.512(3) .
C8 C9 1.390(2) .
C9 C12 1.506(2) .
N13 C14 1.381(2) .
C14 C19 1.394(2) .
C14 C15 1.397(3) .
C15 C16 1.380(3) .
C16 C17 1.360(4) .
C17 F17 1.371(2) .
C17 C18 1.376(4) .
C18 C19 1.385(3) .
